data_9008137
loop_
_publ_author_name
'Townes, W. D.'
'Fang, J. H.'
'Perrotta, A. J.'

_publ_section_title
;The crystal structure and refinement of ferrimagnetic barium ferrite,
 BaFe12O19
;
_journal_name_full 'Zeitschrift fur Kristallographie'
_journal_page_first 437
_journal_page_last 449
_journal_volume 125
_journal_year 1967
_chemical_formula_sum 'Ba Fe12 O19'
_chemical_name_mineral Barioferrite
_space_group_IT_number 194
_symmetry_space_group_name_Hall '-P 6c 2c'
_symmetry_space_group_name_H-M 'P 63/m m c'
_cell_angle_alpha 90
_cell_angle_beta 90
_cell_angle_gamma 120
_cell_length_a 5.893
_cell_length_b 5.893
_cell_length_c 23.194
_cell_formula_units_Z 2
_cell_volume 697.556
_database_code_amcsd 0010651
_exptl_crystal_density_diffrn 5.292
_cod_database_code 9008137

loop_
_space_group_symop_operation_xyz
x,y,z
-x,-x+y,1/2+z
x,x-y,1/2-z
-x+y,-x,1/2-z
x-y,x,1/2+z
-y,-x,z
y,x,-z
y,-x+y,-z
-y,x-y,z
x-y,-y,1/2+z
-x+y,y,1/2-z
x,y,1/2-z
-x,-y,1/2+z
x,x-y,z
-x,-x+y,-z
x-y,x,-z
-x+y,-x,z
y,x,1/2+z
-y,-x,1/2-z
-y,x-y,1/2-z
y,-x+y,1/2+z
-x+y,y,z
x-y,-y,-z
-x,-y,-z

loop_
_atom_site_label
_atom_site_fract_x
_atom_site_fract_y
_atom_site_fract_z
_atom_site_occupancy
_atom_site_U_iso_or_equiv
Ba 0.33333 0.66667 0.25000 1.00000 0.00393
Fe1 0.00000 0.00000 0.00000 1.00000 0.00253
Fe2 0.00000 0.00000 0.25670 0.50000 0.00456
Fe3 0.66667 0.33333 0.02720 1.00000 0.00266
Fe4 0.66667 0.33333 0.19020 1.00000 0.00279
Fe5 0.16870 0.33740 0.10830 1.00000 0.00291
O1 0.00000 0.00000 0.15010 1.00000 0.00367
O2 0.33333 0.66667 0.05460 1.00000 0.00583
O3 0.81590 0.63180 0.25000 1.00000 0.00557
O4 0.84470 0.68940 0.05220 1.00000 0.00393
O5 0.49670 0.99340 0.14950 1.00000 0.00519

loop_
_cod_related_entry_id
_cod_related_entry_database
_cod_related_entry_code
1 AMCSD 0010651
